data_4065008
loop_
_publ_author_name
'Zhang, Wei-Qiang'
'Atkin, Anthony J.'
'Fairlamb, Ian J. S.'
'Whitwood, Adrian C.'
'Lynam, Jason M.'

_publ_section_title
;
 Synthesis and Reactivity of Molybdenum Complexes Containing
 Functionalized Alkynyl Ligands: A Photochemically Activated CO-Releasing
 Molecule (PhotoCO-RM)
;
_journal_issue 17
_journal_name_full Organometallics
_journal_page_first 4643
_journal_paper_doi 10.1021/om200495h
_journal_volume 30
_journal_year 2011
_chemical_formula_moiety 'C21 H28 Mo N2 O3'
_chemical_formula_sum 'C21 H28 Mo N2 O3'
_chemical_formula_weight 452.39
_chemical_name_systematic
; 
 ? 
;
_space_group_IT_number 15
_symmetry_cell_setting monoclinic
_symmetry_space_group_name_Hall '-C 2yc'
_symmetry_space_group_name_H-M 'C 1 2/c 1'
_atom_sites_solution_hydrogens geom
_atom_sites_solution_primary direct
_atom_sites_solution_secondary difmap
_audit_creation_method SHELXL-97
_cell_angle_alpha 90.00
_cell_angle_beta 108.277(11)
_cell_angle_gamma 90.00
_cell_formula_units_Z 8
_cell_length_a 22.297(11)
_cell_length_b 7.938(4)
_cell_length_c 23.925(12)
_cell_measurement_reflns_used 3033
_cell_measurement_temperature 110(2)
_cell_measurement_theta_max 25.85
_cell_measurement_theta_min 2.74
_cell_volume 4021(3)
_computing_cell_refinement 'Bruker SMART'
_computing_data_collection 'Bruker SMART'
_computing_data_reduction 'Bruker SAINT'
_computing_molecular_graphics 'Bruker SHELXTL'
_computing_publication_material 'Bruker SHELXTL'
_computing_structure_refinement 'SHELXL-97 (Sheldrick, 1997)'
_computing_structure_solution 'SHELXS-97 (Sheldrick, 1990)'
_diffrn_ambient_temperature 110(2)
_diffrn_measured_fraction_theta_full 0.982
_diffrn_measured_fraction_theta_max 0.982
_diffrn_measurement_device_type 'CCD area detector'
_diffrn_measurement_method 'phi and omega scans'
_diffrn_radiation_monochromator graphite
_diffrn_radiation_source 'fine-focus sealed tube'
_diffrn_radiation_type MoK\a
_diffrn_radiation_wavelength 0.71073
_diffrn_reflns_av_R_equivalents 0.0753
_diffrn_reflns_av_sigmaI/netI 0.0660
_diffrn_reflns_limit_h_max 29
_diffrn_reflns_limit_h_min -29
_diffrn_reflns_limit_k_max 10
_diffrn_reflns_limit_k_min -10
_diffrn_reflns_limit_l_max 31
_diffrn_reflns_limit_l_min -31
_diffrn_reflns_number 19781
_diffrn_reflns_theta_full 28.42
_diffrn_reflns_theta_max 28.42
_diffrn_reflns_theta_min 1.79
_exptl_absorpt_coefficient_mu 0.676
_exptl_absorpt_correction_T_max 0.885
_exptl_absorpt_correction_T_min 0.062
_exptl_absorpt_correction_type multi-scan
_exptl_absorpt_process_details 'SADABS v2.10; (Sheldrick)'
_exptl_crystal_colour yellow
_exptl_crystal_density_diffrn 1.495
_exptl_crystal_density_method 'not measured'
_exptl_crystal_description block
_exptl_crystal_F_000 1872
_exptl_crystal_size_max 0.22
_exptl_crystal_size_mid 0.21
_exptl_crystal_size_min 0.18
_refine_diff_density_max 1.194
_refine_diff_density_min -0.629
_refine_diff_density_rms 0.105
_refine_ls_extinction_method none
_refine_ls_goodness_of_fit_ref 1.031
_refine_ls_hydrogen_treatment mixed
_refine_ls_matrix_type full
_refine_ls_number_parameters 253
_refine_ls_number_reflns 4968
_refine_ls_number_restraints 0
_refine_ls_restrained_S_all 1.031
_refine_ls_R_factor_all 0.0600
_refine_ls_R_factor_gt 0.0431
_refine_ls_shift/su_max 0.002
_refine_ls_shift/su_mean 0.000
_refine_ls_structure_factor_coef Fsqd
_refine_ls_weighting_details 'calc w=1/[\s^2^(Fo^2^)+(0.0391P)^2^+1.3963P] where P=(Fo^2^+2Fc^2^)/3'
_refine_ls_weighting_scheme calc
_refine_ls_wR_factor_gt 0.0897
_refine_ls_wR_factor_ref 0.0983
_reflns_number_gt 3912
_reflns_number_total 4968
_reflns_threshold_expression >2sigma(I)
_cod_data_source_file om200495h_si_001.cif
_cod_data_source_block Complex5d
_cod_depositor_comments
;
The following automatic conversions were performed:

'_symmetry_cell_setting' value 'Monoclinic' changed to 'monoclinic'
according to /home/saulius/struct/CIF-dictionaries/cif_core.dic
dictionary named 'cif_core.dic' version 2.4.1 from 2010-06-29.

Automatic conversion script
Id: cif_fix_values 1715 2011-07-08 13:25:40Z adriana 
;
_cod_original_sg_symbol_H-M C2/c
_cod_database_code 4065008

loop_
_symmetry_equiv_pos_as_xyz
'x, y, z'
'-x, y, -z+1/2'
'x+1/2, y+1/2, z'
'-x+1/2, y+1/2, -z+1/2'
'-x, -y, -z'
'x, -y, z-1/2'
'-x+1/2, -y+1/2, -z'
'x+1/2, -y+1/2, z-1/2'

loop_
_atom_site_label
_atom_site_type_symbol
_atom_site_fract_x
_atom_site_fract_y
_atom_site_fract_z
_atom_site_U_iso_or_equiv
_atom_site_adp_type
_atom_site_occupancy
_atom_site_symmetry_multiplicity
_atom_site_calc_flag
_atom_site_refinement_flags
C1 C 0.14673(18) 1.2609(4) 0.52825(15) 0.0435(9) Uani 1 1 d .
H1 H 0.1457 1.2487 0.4863 0.052 Uiso 1 1 calc R
C2 C 0.10951(16) 1.1696(4) 0.55594(18) 0.0471(10) Uani 1 1 d .
H2 H 0.0768 1.0834 0.5368 0.057 Uiso 1 1 calc R
C3 C 0.12194(16) 1.2338(4) 0.61296(17) 0.0414(9) Uani 1 1 d .
H3 H 0.0986 1.2035 0.6411 0.050 Uiso 1 1 calc R
C4 C 0.16702(16) 1.3641(3) 0.62098(15) 0.0321(7) Uani 1 1 d .
H4 H 0.1808 1.4423 0.6554 0.038 Uiso 1 1 calc R
C5 C 0.18216(16) 1.3788(3) 0.56851(15) 0.0317(7) Uani 1 1 d .
H5 H 0.2100 1.4671 0.5599 0.038 Uiso 1 1 calc R
C6 C 0.30343(14) 1.1819(3) 0.62442(14) 0.0264(6) Uani 1 1 d .
C7 C 0.24977(13) 1.0884(3) 0.69576(15) 0.0249(6) Uani 1 1 d .
C8 C 0.23799(15) 0.9375(3) 0.54275(13) 0.0217(6) Uani 1 1 d .
H8A H 0.1967(15) 0.933(4) 0.5171(14) 0.026 Uiso 1 1 d .
H8B H 0.2706(14) 0.965(4) 0.5275(13) 0.026 Uiso 1 1 d .
C9 C 0.24897(12) 0.8357(3) 0.59310(12) 0.0182(5) Uani 1 1 d .
C10 C 0.19744(13) 0.8287(3) 0.61766(13) 0.0190(6) Uani 1 1 d .
H10 H 0.2080(13) 0.780(4) 0.6545(13) 0.023 Uiso 1 1 d .
C11 C 0.13172(13) 0.7888(3) 0.57899(13) 0.0213(6) Uani 1 1 d .
C12 C 0.35875(12) 0.7852(3) 0.59580(13) 0.0221(6) Uani 1 1 d .
H12A H 0.3798 0.8942 0.6094 0.027 Uiso 1 1 calc R
H12B H 0.3414 0.7887 0.5523 0.027 Uiso 1 1 calc R
C13 C 0.40683(14) 0.6431(4) 0.61425(14) 0.0289(7) Uani 1 1 d .
H13A H 0.4420 0.6650 0.5983 0.035 Uiso 1 1 calc R
H13B H 0.3866 0.5357 0.5973 0.035 Uiso 1 1 calc R
C14 C 0.43298(15) 0.6267(4) 0.68100(15) 0.0314(7) Uani 1 1 d .
H14A H 0.4602 0.5257 0.6914 0.038 Uiso 1 1 calc R
H14B H 0.4590 0.7267 0.6976 0.038 Uiso 1 1 calc R
C15 C 0.37907(15) 0.6120(3) 0.70706(14) 0.0274(7) Uani 1 1 d .
H15A H 0.3578 0.5019 0.6960 0.033 Uiso 1 1 calc R
H15B H 0.3963 0.6164 0.7505 0.033 Uiso 1 1 calc R
C16 C 0.33118(13) 0.7529(3) 0.68537(12) 0.0224(6) Uani 1 1 d .
H16A H 0.2955 0.7352 0.7011 0.027 Uiso 1 1 calc R
H16B H 0.3513 0.8618 0.7007 0.027 Uiso 1 1 calc R
C17 C 0.09409(13) 0.8148(4) 0.66782(13) 0.0258(6) Uani 1 1 d .
H17A H 0.0683 0.9152 0.6693 0.031 Uiso 1 1 calc R
H17B H 0.1389 0.8423 0.6886 0.031 Uiso 1 1 calc R
C18 C 0.07375(14) 0.6688(4) 0.69832(15) 0.0338(7) Uani 1 1 d .
H18A H 0.0762 0.7022 0.7388 0.041 Uiso 1 1 calc R
H18B H 0.1027 0.5725 0.7010 0.041 Uiso 1 1 calc R
C19 C 0.00618(15) 0.6151(4) 0.66467(16) 0.0390(8) Uani 1 1 d .
H19A H -0.0048 0.5130 0.6832 0.047 Uiso 1 1 calc R
H19B H -0.0235 0.7059 0.6667 0.047 Uiso 1 1 calc R
C20 C -0.00042(15) 0.5782(4) 0.60047(16) 0.0353(8) Uani 1 1 d .
H20A H 0.0249 0.4775 0.5982 0.042 Uiso 1 1 calc R
H20B H -0.0452 0.5537 0.5786 0.042 Uiso 1 1 calc R
C21 C 0.02186(13) 0.7275(4) 0.57239(14) 0.0294(7) Uani 1 1 d .
H21A H 0.0203 0.6983 0.5317 0.035 Uiso 1 1 calc R
H21B H -0.0065 0.8248 0.5705 0.035 Uiso 1 1 calc R
Mo1 Mo 0.215606(11) 1.11426(3) 0.610577(11) 0.01938(9) Uani 1 1 d .
N1 N 0.30684(10) 0.7605(3) 0.62090(10) 0.0192(5) Uani 1 1 d .
N2 N 0.08669(11) 0.7734(3) 0.60682(11) 0.0259(5) Uani 1 1 d .
O1 O 0.35459(10) 1.2284(3) 0.63238(11) 0.0392(6) Uani 1 1 d .
O2 O 0.26896(10) 1.0799(3) 0.74662(10) 0.0340(5) Uani 1 1 d .
O3 O 0.11746(9) 0.7638(2) 0.52562(9) 0.0267(4) Uani 1 1 d .

loop_
_atom_site_aniso_label
_atom_site_aniso_U_11
_atom_site_aniso_U_22
_atom_site_aniso_U_33
_atom_site_aniso_U_23
_atom_site_aniso_U_13
_atom_site_aniso_U_12
C1 0.061(2) 0.0352(18) 0.0266(19) 0.0063(15) 0.0018(17) 0.0227(17)
C2 0.0295(19) 0.0268(16) 0.062(3) 0.0058(17) -0.0182(18) 0.0047(14)
C3 0.0340(18) 0.0346(17) 0.062(3) 0.0177(17) 0.0243(19) 0.0156(14)
C4 0.0391(18) 0.0229(14) 0.034(2) 0.0006(13) 0.0111(15) 0.0121(13)
C5 0.0374(18) 0.0227(14) 0.037(2) 0.0099(13) 0.0139(16) 0.0073(12)
C6 0.0288(16) 0.0159(12) 0.0354(19) -0.0036(12) 0.0115(14) -0.0006(11)
C7 0.0172(14) 0.0234(14) 0.0330(19) -0.0044(12) 0.0067(13) 0.0031(11)
C8 0.0232(15) 0.0220(13) 0.0217(16) -0.0031(11) 0.0093(13) -0.0040(11)
C9 0.0199(13) 0.0139(11) 0.0210(15) -0.0036(10) 0.0067(12) -0.0020(10)
C10 0.0214(14) 0.0177(12) 0.0182(15) -0.0015(11) 0.0065(12) -0.0023(10)
C11 0.0209(14) 0.0165(12) 0.0268(17) 0.0007(11) 0.0081(13) -0.0002(10)
C12 0.0213(14) 0.0232(13) 0.0252(17) -0.0019(11) 0.0122(13) -0.0005(11)
C13 0.0276(16) 0.0313(15) 0.0320(19) -0.0015(13) 0.0154(14) 0.0047(12)
C14 0.0263(16) 0.0329(16) 0.035(2) 0.0009(13) 0.0091(15) 0.0081(13)
C15 0.0310(17) 0.0272(15) 0.0237(17) 0.0034(12) 0.0080(14) 0.0040(12)
C16 0.0209(14) 0.0255(14) 0.0207(16) 0.0003(11) 0.0067(12) 0.0007(11)
C17 0.0193(14) 0.0325(15) 0.0280(17) -0.0043(13) 0.0110(13) -0.0018(12)
C18 0.0244(16) 0.0462(18) 0.0320(19) 0.0078(15) 0.0107(14) -0.0047(14)
C19 0.0248(17) 0.048(2) 0.044(2) 0.0118(16) 0.0108(16) -0.0100(14)
C20 0.0213(16) 0.0340(16) 0.048(2) 0.0009(15) 0.0074(16) -0.0060(12)
C21 0.0183(15) 0.0382(16) 0.0301(18) -0.0016(13) 0.0053(13) -0.0057(12)
Mo1 0.01991(14) 0.01640(12) 0.02109(16) 0.00000(9) 0.00538(10) -0.00021(9)
N1 0.0202(12) 0.0188(11) 0.0210(13) -0.0011(9) 0.0102(10) -0.0008(9)
N2 0.0190(12) 0.0334(13) 0.0248(14) -0.0033(10) 0.0060(11) -0.0065(10)
O1 0.0290(12) 0.0268(11) 0.0630(17) -0.0063(11) 0.0161(12) -0.0059(9)
O2 0.0316(13) 0.0470(13) 0.0212(13) -0.0050(10) 0.0052(10) 0.0108(10)
O3 0.0262(11) 0.0338(11) 0.0196(11) -0.0045(9) 0.0066(9) -0.0075(9)

loop_
_atom_type_symbol
_atom_type_description
_atom_type_scat_dispersion_real
_atom_type_scat_dispersion_imag
_atom_type_scat_source
C C 0.0033 0.0016 'International Tables Vol C Tables 4.2.6.8 and 6.1.1.4'
H H 0.0000 0.0000 'International Tables Vol C Tables 4.2.6.8 and 6.1.1.4'
N N 0.0061 0.0033 'International Tables Vol C Tables 4.2.6.8 and 6.1.1.4'
O O 0.0106 0.0060 'International Tables Vol C Tables 4.2.6.8 and 6.1.1.4'
Mo Mo -1.6832 0.6857 'International Tables Vol C Tables 4.2.6.8 and 6.1.1.4'

loop_
_geom_angle_atom_site_label_1
_geom_angle_atom_site_label_2
_geom_angle_atom_site_label_3
_geom_angle
C5 C1 C2 108.0(3)
C5 C1 Mo1 71.28(18)
C2 C1 Mo1 71.54(19)
C5 C1 H1 126.0
C2 C1 H1 126.0
Mo1 C1 H1 126.0
C3 C2 C1 107.7(3)
C3 C2 Mo1 70.73(18)
C1 C2 Mo1 73.8(2)
C3 C2 H2 126.0
C1 C2 H2 126.0
Mo1 C2 H2 126.0
C2 C3 C4 108.3(3)
C2 C3 Mo1 74.38(19)
C4 C3 Mo1 72.18(18)
C2 C3 H3 125.6
C4 C3 H3 125.6
Mo1 C3 H3 125.6
C5 C4 C3 107.4(3)
C5 C4 Mo1 73.88(16)
C3 C4 Mo1 72.21(17)
C5 C4 H4 126.0
C3 C4 H4 126.0
Mo1 C4 H4 126.0
C1 C5 C4 108.6(3)
C1 C5 Mo1 74.42(17)
C4 C5 Mo1 71.06(16)
C1 C5 H5 125.5
C4 C5 H5 125.5
Mo1 C5 H5 125.5
O1 C6 Mo1 177.3(2)
O2 C7 Mo1 177.0(2)
C9 C8 Mo1 76.45(16)
C9 C8 H8A 114.3(19)
Mo1 C8 H8A 95.9(19)
C9 C8 H8B 121.2(18)
Mo1 C8 H8B 120.0(18)
H8A C8 H8B 119(3)
N1 C9 C8 122.9(2)
N1 C9 C10 121.8(2)
C8 C9 C10 115.0(2)
N1 C9 Mo1 127.06(18)
C8 C9 Mo1 68.99(15)
C10 C9 Mo1 68.73(14)
C9 C10 C11 120.3(3)
C9 C10 Mo1 75.72(15)
C11 C10 Mo1 108.69(17)
C9 C10 H10 114.0(18)
C11 C10 H10 114.1(18)
Mo1 C10 H10 118.8(18)
O3 C11 N2 119.9(3)
O3 C11 C10 123.9(2)
N2 C11 C10 116.2(3)
N1 C12 C13 110.8(2)
N1 C12 H12A 109.5
C13 C12 H12A 109.5
N1 C12 H12B 109.5
C13 C12 H12B 109.5
H12A C12 H12B 108.1
C12 C13 C14 111.7(2)
C12 C13 H13A 109.3
C14 C13 H13A 109.3
C12 C13 H13B 109.3
C14 C13 H13B 109.3
H13A C13 H13B 107.9
C15 C14 C13 110.1(3)
C15 C14 H14A 109.6
C13 C14 H14A 109.6
C15 C14 H14B 109.6
C13 C14 H14B 109.6
H14A C14 H14B 108.1
C16 C15 C14 111.3(2)
C16 C15 H15A 109.4
C14 C15 H15A 109.4
C16 C15 H15B 109.4
C14 C15 H15B 109.4
H15A C15 H15B 108.0
N1 C16 C15 112.2(2)
N1 C16 H16A 109.2
C15 C16 H16A 109.2
N1 C16 H16B 109.2
C15 C16 H16B 109.2
H16A C16 H16B 107.9
N2 C17 C18 110.7(2)
N2 C17 H17A 109.5
C18 C17 H17A 109.5
N2 C17 H17B 109.5
C18 C17 H17B 109.5
H17A C17 H17B 108.1
C17 C18 C19 110.8(3)
C17 C18 H18A 109.5
C19 C18 H18A 109.5
C17 C18 H18B 109.5
C19 C18 H18B 109.5
H18A C18 H18B 108.1
C20 C19 C18 110.6(3)
C20 C19 H19A 109.5
C18 C19 H19A 109.5
C20 C19 H19B 109.5
C18 C19 H19B 109.5
H19A C19 H19B 108.1
C21 C20 C19 110.7(3)
C21 C20 H20A 109.5
C19 C20 H20A 109.5
C21 C20 H20B 109.5
C19 C20 H20B 109.5
H20A C20 H20B 108.1
N2 C21 C20 110.2(3)
N2 C21 H21A 109.6
C20 C21 H21A 109.6
N2 C21 H21B 109.6
C20 C21 H21B 109.6
H21A C21 H21B 108.1
C7 Mo1 C6 79.03(12)
C7 Mo1 C4 91.18(11)
C6 Mo1 C4 102.98(12)
C7 Mo1 C3 94.43(12)
C6 Mo1 C3 138.40(12)
C4 Mo1 C3 35.61(12)
C7 Mo1 C8 124.71(11)
C6 Mo1 C8 81.98(11)
C4 Mo1 C8 143.82(11)
C3 Mo1 C8 131.40(13)
C7 Mo1 C10 80.82(11)
C6 Mo1 C10 116.39(10)
C4 Mo1 C10 137.13(11)
C3 Mo1 C10 102.69(11)
C8 Mo1 C10 62.59(10)
C7 Mo1 C5 120.66(12)
C6 Mo1 C5 89.64(12)
C4 Mo1 C5 35.06(11)
C3 Mo1 C5 58.34(11)
C8 Mo1 C5 110.55(11)
C10 Mo1 C5 150.11(11)
C7 Mo1 C2 126.46(14)
C6 Mo1 C2 145.09(13)
C4 Mo1 C2 58.47(12)
C3 Mo1 C2 34.89(13)
C8 Mo1 C2 97.10(13)
C10 Mo1 C2 93.13(11)
C5 Mo1 C2 57.79(12)
C7 Mo1 C1 148.57(11)
C6 Mo1 C1 110.90(14)
C4 Mo1 C1 57.87(12)
C3 Mo1 C1 57.82(13)
C8 Mo1 C1 86.64(12)
C10 Mo1 C1 117.09(12)
C5 Mo1 C1 34.31(12)
C2 Mo1 C1 34.67(13)
C7 Mo1 C9 92.52(10)
C6 Mo1 C9 86.22(10)
C4 Mo1 C9 170.60(11)
C3 Mo1 C9 135.34(11)
C8 Mo1 C9 34.56(10)
C10 Mo1 C9 35.55(9)
C5 Mo1 C9 145.09(11)
C2 Mo1 C9 112.65(11)
C1 Mo1 C9 117.25(11)
C9 N1 C16 120.2(2)
C9 N1 C12 118.6(2)
C16 N1 C12 110.8(2)
C11 N2 C17 126.6(2)
C11 N2 C21 119.4(2)
C17 N2 C21 113.7(2)

loop_
_geom_bond_atom_site_label_1
_geom_bond_atom_site_label_2
_geom_bond_distance
C1 C5 1.396(5)
C1 C2 1.414(5)
C1 Mo1 2.387(3)
C1 H1 1.0000
C2 C3 1.400(5)
C2 Mo1 2.357(3)
C2 H2 1.0000
C3 C4 1.413(5)
C3 Mo1 2.311(3)
C3 H3 1.0000
C4 C5 1.403(5)
C4 Mo1 2.310(3)
C4 H4 1.0000
C5 Mo1 2.347(3)
C5 H5 1.0000
C6 O1 1.156(4)
C6 Mo1 1.956(3)
C7 O2 1.158(4)
C7 Mo1 1.950(4)
C8 C9 1.407(4)
C8 Mo1 2.315(3)
C8 H8A 0.93(3)
C8 H8B 0.94(3)
C9 N1 1.387(3)
C9 C10 1.446(4)
C9 Mo1 2.411(3)
C10 C11 1.501(4)
C10 Mo1 2.318(3)
C10 H10 0.92(3)
C11 O3 1.231(3)
C11 N2 1.373(3)
C12 N1 1.475(3)
C12 C13 1.523(4)
C12 H12A 0.9900
C12 H12B 0.9900
C13 C14 1.524(5)
C13 H13A 0.9900
C13 H13B 0.9900
C14 C15 1.522(4)
C14 H14A 0.9900
C14 H14B 0.9900
C15 C16 1.521(4)
C15 H15A 0.9900
C15 H15B 0.9900
C16 N1 1.467(3)
C16 H16A 0.9900
C16 H16B 0.9900
C17 N2 1.454(4)
C17 C18 1.513(4)
C17 H17A 0.9900
C17 H17B 0.9900
C18 C19 1.529(4)
C18 H18A 0.9900
C18 H18B 0.9900
C19 C20 1.524(5)
C19 H19A 0.9900
C19 H19B 0.9900
C20 C21 1.521(4)
C20 H20A 0.9900
C20 H20B 0.9900
C21 N2 1.467(4)
C21 H21A 0.9900
C21 H21B 0.9900

loop_
_geom_torsion_atom_site_label_1
_geom_torsion_atom_site_label_2
_geom_torsion_atom_site_label_3
_geom_torsion_atom_site_label_4
_geom_torsion
C5 C1 C2 C3 0.7(4)
Mo1 C1 C2 C3 63.0(2)
C5 C1 C2 Mo1 -62.3(2)
C1 C2 C3 C4 -0.3(4)
Mo1 C2 C3 C4 64.7(2)
C1 C2 C3 Mo1 -65.0(2)
C2 C3 C4 C5 -0.1(3)
Mo1 C3 C4 C5 66.0(2)
C2 C3 C4 Mo1 -66.2(2)
C2 C1 C5 C4 -0.8(4)
Mo1 C1 C5 C4 -63.3(2)
C2 C1 C5 Mo1 62.5(2)
C3 C4 C5 C1 0.6(3)
Mo1 C4 C5 C1 65.5(2)
C3 C4 C5 Mo1 -64.9(2)
Mo1 C8 C9 N1 -121.4(2)
Mo1 C8 C9 C10 52.5(2)
N1 C9 C10 C11 -135.2(3)
C8 C9 C10 C11 50.9(3)
Mo1 C9 C10 C11 103.5(2)
N1 C9 C10 Mo1 121.3(2)
C8 C9 C10 Mo1 -52.7(2)
C9 C10 C11 O3 -1.5(4)
Mo1 C10 C11 O3 82.5(3)
C9 C10 C11 N2 175.6(2)
Mo1 C10 C11 N2 -100.3(2)
N1 C12 C13 C14 -56.6(3)
C12 C13 C14 C15 52.9(3)
C13 C14 C15 C16 -51.7(3)
C14 C15 C16 N1 55.2(3)
N2 C17 C18 C19 -55.1(3)
C17 C18 C19 C20 54.0(4)
C18 C19 C20 C21 -54.1(4)
C19 C20 C21 N2 55.1(3)
C5 C4 Mo1 C7 149.2(2)
C3 C4 Mo1 C7 -96.0(2)
C5 C4 Mo1 C6 70.1(2)
C3 C4 Mo1 C6 -175.0(2)
C5 C4 Mo1 C3 -114.9(3)
C5 C4 Mo1 C8 -24.0(3)
C3 C4 Mo1 C8 90.8(3)
C5 C4 Mo1 C10 -133.1(2)
C3 C4 Mo1 C10 -18.2(3)
C3 C4 Mo1 C5 114.9(3)
C5 C4 Mo1 C2 -77.6(2)
C3 C4 Mo1 C2 37.2(2)
C5 C4 Mo1 C1 -36.6(2)
C3 C4 Mo1 C1 78.3(2)
C2 C3 Mo1 C7 -158.6(2)
C4 C3 Mo1 C7 85.8(2)
C2 C3 Mo1 C6 123.0(2)
C4 C3 Mo1 C6 7.4(3)
C2 C3 Mo1 C4 115.6(3)
C2 C3 Mo1 C8 -12.5(3)
C4 C3 Mo1 C8 -128.1(2)
C2 C3 Mo1 C10 -77.0(2)
C4 C3 Mo1 C10 167.4(2)
C2 C3 Mo1 C5 77.9(2)
C4 C3 Mo1 C5 -37.8(2)
C4 C3 Mo1 C2 -115.6(3)
C2 C3 Mo1 C1 37.2(2)
C4 C3 Mo1 C1 -78.4(2)
C2 C3 Mo1 C9 -60.4(3)
C4 C3 Mo1 C9 -176.06(18)
C9 C8 Mo1 C7 24.3(2)
C9 C8 Mo1 C6 95.00(18)
C9 C8 Mo1 C4 -163.97(18)
C9 C8 Mo1 C3 -113.06(19)
C9 C8 Mo1 C10 -30.37(16)
C9 C8 Mo1 C5 -178.42(16)
C9 C8 Mo1 C2 -120.22(18)
C9 C8 Mo1 C1 -153.34(19)
C9 C10 Mo1 C7 -107.62(18)
C11 C10 Mo1 C7 134.8(2)
C9 C10 Mo1 C6 -34.8(2)
C11 C10 Mo1 C6 -152.38(19)
C9 C10 Mo1 C4 170.63(17)
C11 C10 Mo1 C4 53.0(3)
C9 C10 Mo1 C3 159.86(18)
C11 C10 Mo1 C3 42.3(2)
C9 C10 Mo1 C8 29.56(17)
C11 C10 Mo1 C8 -88.0(2)
C9 C10 Mo1 C5 113.3(2)
C11 C10 Mo1 C5 -4.3(3)
C9 C10 Mo1 C2 125.93(19)
C11 C10 Mo1 C2 8.4(2)
C9 C10 Mo1 C1 99.72(19)
C11 C10 Mo1 C1 -17.9(2)
C11 C10 Mo1 C9 -117.6(3)
C1 C5 Mo1 C7 -153.0(2)
C4 C5 Mo1 C7 -36.6(2)
C1 C5 Mo1 C6 130.0(2)
C4 C5 Mo1 C6 -113.6(2)
C1 C5 Mo1 C4 -116.5(3)
C1 C5 Mo1 C3 -78.1(2)
C4 C5 Mo1 C3 38.4(2)
C1 C5 Mo1 C8 48.7(2)
C4 C5 Mo1 C8 165.14(19)
C1 C5 Mo1 C10 -21.8(3)
C4 C5 Mo1 C10 94.7(3)
C1 C5 Mo1 C2 -36.7(2)
C4 C5 Mo1 C2 79.7(2)
C4 C5 Mo1 C1 116.5(3)
C1 C5 Mo1 C9 47.1(3)
C4 C5 Mo1 C9 163.57(19)
C3 C2 Mo1 C7 26.9(3)
C1 C2 Mo1 C7 142.8(2)
C3 C2 Mo1 C6 -103.3(3)
C1 C2 Mo1 C6 12.6(4)
C3 C2 Mo1 C4 -38.02(19)
C1 C2 Mo1 C4 77.9(2)
C1 C2 Mo1 C3 115.9(3)
C3 C2 Mo1 C8 170.6(2)
C1 C2 Mo1 C8 -73.5(2)
C3 C2 Mo1 C10 107.8(2)
C1 C2 Mo1 C10 -136.3(2)
C3 C2 Mo1 C5 -79.6(2)
C1 C2 Mo1 C5 36.34(19)
C3 C2 Mo1 C1 -115.9(3)
C3 C2 Mo1 C9 138.50(19)
C1 C2 Mo1 C9 -105.6(2)
C5 C1 Mo1 C7 48.4(4)
C2 C1 Mo1 C7 -68.7(3)
C5 C1 Mo1 C6 -55.1(2)
C2 C1 Mo1 C6 -172.3(2)
C5 C1 Mo1 C4 37.39(19)
C2 C1 Mo1 C4 -79.8(2)
C5 C1 Mo1 C3 79.7(2)
C2 C1 Mo1 C3 -37.4(2)
C5 C1 Mo1 C8 -135.2(2)
C2 C1 Mo1 C8 107.6(2)
C5 C1 Mo1 C10 168.01(19)
C2 C1 Mo1 C10 50.8(2)
C2 C1 Mo1 C5 -117.2(3)
C5 C1 Mo1 C2 117.2(3)
C5 C1 Mo1 C9 -151.86(18)
C2 C1 Mo1 C9 91.0(2)
N1 C9 Mo1 C7 -44.1(2)
C8 C9 Mo1 C7 -160.17(18)
C10 C9 Mo1 C7 70.35(18)
N1 C9 Mo1 C6 34.7(2)
C8 C9 Mo1 C6 -81.34(19)
C10 C9 Mo1 C6 149.18(19)
N1 C9 Mo1 C3 -143.0(2)
C8 C9 Mo1 C3 100.9(2)
C10 C9 Mo1 C3 -28.5(2)
N1 C9 Mo1 C8 116.1(3)
C10 C9 Mo1 C8 -129.5(3)
N1 C9 Mo1 C10 -114.5(3)
C8 C9 Mo1 C10 129.5(3)
N1 C9 Mo1 C5 118.7(2)
C8 C9 Mo1 C5 2.6(3)
C10 C9 Mo1 C5 -126.9(2)
N1 C9 Mo1 C2 -175.6(2)
C8 C9 Mo1 C2 68.3(2)
C10 C9 Mo1 C2 -61.2(2)
N1 C9 Mo1 C1 146.3(2)
C8 C9 Mo1 C1 30.3(2)
C10 C9 Mo1 C1 -99.2(2)
C8 C9 N1 C16 140.3(3)
C10 C9 N1 C16 -33.2(4)
Mo1 C9 N1 C16 53.0(3)
C8 C9 N1 C12 -1.4(4)
C10 C9 N1 C12 -174.9(2)
Mo1 C9 N1 C12 -88.8(3)
C15 C16 N1 C9 157.2(2)
C15 C16 N1 C12 -58.3(3)
C13 C12 N1 C9 -156.4(2)
C13 C12 N1 C16 58.5(3)
O3 C11 N2 C17 -173.3(3)
C10 C11 N2 C17 9.4(4)
O3 C11 N2 C21 -0.2(4)
C10 C11 N2 C21 -177.5(2)
C18 C17 N2 C11 -128.4(3)
C18 C17 N2 C21 58.1(3)
C20 C21 N2 C11 128.0(3)
C20 C21 N2 C17 -57.9(3)
